data_4307065
loop_
_publ_author_name
'Jason P. Holland'
'Franklin I. Aigbirhio'
'Helen M. Betts'
'Paul D. Bonnitcha'
'Paul Burke'
'Martin Christlieb'
'Grant C. Churchill'
'Andrew R. Cowley'
'Jonathan R. Dilworth'
'Paul S. Donnelly'
'Jennifer C. Green'
'Josephine M. Peach'
'Sridhar R. Vasudevan'
'John E. Warren'

_publ_contact_author
;
'Jonathan R. Dilworth'
;
_publ_contact_author_address
;
Chemistry Research Laboratory,
Department of Chemistry,
University of Oxford,
12 Mansfield Road,
Oxford,
UK,
OX1 3TA
;
_publ_contact_author_email
;
'jon.dilworth@chem.ox.ac.uk'
;
_publ_contact_author_phone
;
'01865 285151'
;
_publ_section_title
;
Functionalized Bis(thiosemicarbazonato) Complexes of Zinc and Copper:
Synthetic Platforms Toward Site-Specific Radiopharmaceuticals
;
_journal_name_full 'Inorganic Chemistry'
_journal_page_first 465
_journal_page_last 485
_journal_paper_doi 10.1021/ic0615628
_journal_volume 46
_journal_year 2007
_chemical_compound_source 'synthesis as discussed'
_chemical_formula_moiety 'C7 H13 N7 S2 Zn '
_chemical_formula_sum 'C7 H13 N7 S2 Zn'
_chemical_formula_weight 324.77
_chemical_name_systematic
;
diacetyl-2-(4-N-methyl-3-thiosemicarbazonato)-
3-(4-N-amino-3-thiosemicarbazonato) zinc(II)
;
_space_group_IT_number 33
_symmetry_cell_setting orthorhombic
_symmetry_space_group_name_Hall 'P 2c -2n'
_symmetry_space_group_name_H-M 'P n a 21'
_atom_sites_solution_hydrogens geom
_atom_sites_solution_primary direct
_audit_creation_date 05-12-08
_audit_creation_method CRYSTALS_ver_12.82
_cell_angle_alpha 90
_cell_angle_beta 90
_cell_angle_gamma 90
_cell_formula_units_Z 8
_cell_length_a 9.8643(14)
_cell_length_b 14.627(2)
_cell_length_c 17.117(2)
_cell_measurement_reflns_used 16526
_cell_measurement_temperature 150
_cell_measurement_theta_max 32
_cell_measurement_theta_min 1
_cell_volume 2469.7(6)
_computing_cell_refinement 'Bruker SAINT version 6.36a (Bruker, 2002)'
_computing_data_collection 'Bruker APEX2'
_computing_data_reduction 'Bruker SAINT version 6.36a (Bruker, 2002)'
_computing_molecular_graphics 'CAMERON (Watkin et al., 1996)'
_computing_publication_material 'CRYSTALS (Betteridge et al., 2003)'
_computing_structure_refinement 'CRYSTALS (Betteridge et al., 2003)'
_computing_structure_solution 'SHELXS 86 (Sheldrick, 1986)'
_diffrn_ambient_temperature 150
_diffrn_measured_fraction_theta_full 0.997
_diffrn_measured_fraction_theta_max 0.958
_diffrn_measurement_device_type 'Bruker SMART APEX2 CCD diffractometer'
_diffrn_measurement_method 'fine-slice \w scans'
_diffrn_radiation_monochromator 'silicon 111'
_diffrn_radiation_source 'Daresbury SRS station 9.8'
_diffrn_radiation_type synchrotron
_diffrn_radiation_wavelength 0.84570
_diffrn_reflns_av_R_equivalents 0.063
_diffrn_reflns_limit_h_max 12
_diffrn_reflns_limit_h_min -11
_diffrn_reflns_limit_k_max 18
_diffrn_reflns_limit_k_min -17
_diffrn_reflns_limit_l_max 20
_diffrn_reflns_limit_l_min -21
_diffrn_reflns_number 16526
_diffrn_reflns_theta_full 32
_diffrn_reflns_theta_max 31.632
_diffrn_reflns_theta_min 2.964
_diffrn_standards_number 0
_exptl_absorpt_coefficient_mu 2.316
_exptl_absorpt_correction_T_max 1.0000
_exptl_absorpt_correction_T_min 1.0000
_exptl_absorpt_correction_type multi-scan
_exptl_absorpt_process_details
;
 Correction applied by SADABS 
;
_exptl_crystal_colour yellow
_exptl_crystal_density_diffrn 1.747
_exptl_crystal_description needle
_exptl_crystal_F_000 1328
_exptl_crystal_size_max 0.168
_exptl_crystal_size_mid 0.11
_exptl_crystal_size_min 0.089
_refine_diff_density_max 0.97
_refine_diff_density_min -0.45
_refine_ls_extinction_method None
_refine_ls_goodness_of_fit_ref 1.1044
_refine_ls_hydrogen_treatment noref
_refine_ls_matrix_type full
_refine_ls_number_parameters 307
_refine_ls_number_reflns 2920
_refine_ls_number_restraints 1
_refine_ls_R_factor_all 0.0628
_refine_ls_R_factor_gt 0.0380
_refine_ls_shift/su_max 0.004054
_refine_ls_structure_factor_coef F
_refine_ls_weighting_details
;
 Method, part 1, Chebychev polynomial, (Watkin, 1994, Prince, 1982) 
 [weight] = 1.0/[A~0~*T~0~(x)+A~1~*T~1~(x) ... +A~n-1~]*T~n-1~(x)] 
 where A~i~ are the Chebychev coefficients listed below and x= Fcalc/Fmax 
 Method = Robust Weighting (Prince, 1982) 
 W = [weight] * [1-(deltaF/6*sigmaF)^2^]^2^ 
 A~i~ are: 
 0.404 0.295 0.232 
;
_refine_ls_weighting_scheme calc
_refine_ls_wR_factor_all 0.0607
_refine_ls_wR_factor_gt 0.0433
_refine_ls_wR_factor_ref 0.0433
_reflns_limit_h_max 12
_reflns_limit_h_min 0
_reflns_limit_k_max 18
_reflns_limit_k_min 0
_reflns_limit_l_max 20
_reflns_limit_l_min -21
_reflns_number_gt 2920
_reflns_number_total 4611
_reflns_threshold_expression I>3.00u(I)
_oxford_diffrn_Wilson_B_factor 0.00
_oxford_diffrn_Wilson_scale 0.00
_cod_data_source_file ic0615628si20060817_104225_4.cif
_cod_data_source_block Compound12
_cod_depositor_comments
;
The following automatic conversions were performed:
'_symmetry_cell_setting' value 'Orthorhombic' changed to 'orthorhombic'
according to '/home/saulius/struct/CIF-dictionaries/cif_core.dic'
dictionary named 'cif_core.dic' version 2.4.1 from 2010-06-29.

Automatic conversion script
Id: cif_fix_enum 1527 2010-12-29 10:47:43Z saulius 
;
_cod_original_sg_symbol_H-M 'P n a 21 '
_cod_original_formula_sum 'C7 H13 N7 S2 Zn '
_cod_database_code 4307065

loop_
_symmetry_equiv_pos_as_xyz
x,y,z
-x+1/2,y+1/2,z+1/2
x+1/2,-y+1/2,z
-x,-y,z+1/2

loop_
_atom_site_label
_atom_site_type_symbol
_atom_site_fract_x
_atom_site_fract_y
_atom_site_fract_z
_atom_site_U_iso_or_equiv
_atom_site_occupancy
_atom_site_adp_type
_atom_site_refinement_flags_posn
_atom_site_refinement_flags_adp
_atom_site_refinement_flags_occupancy
_atom_site_disorder_assembly
_atom_site_disorder_group
_atom_site_attached_hydrogens
C1 C -0.2910(7) 0.5628(5) 0.8246(4) 0.0234 1.0000 Uani . . . . . .
C2 C -0.3880(8) 0.4857(6) 0.8285(5) 0.0262 1.0000 Uani . . . . . .
C3 C -0.1987(8) 0.5836(5) 0.8925(5) 0.0306 1.0000 Uani . . . . . .
C4 C -0.4104(8) 0.4335(6) 0.9015(6) 0.0329 1.0000 Uani . . . . . .
C5 C -0.1970(7) 0.6975(5) 0.6695(5) 0.0249 1.0000 Uani . . . . . .
C6 C -0.5903(8) 0.3884(5) 0.6871(4) 0.0247 1.0000 Uani . . . . . .
C7 C -0.7518(10) 0.2910(5) 0.6104(5) 0.0359 1.0000 Uani . . . . . .
C8 C 0.0925(7) 0.5673(7) 0.6660(6) 0.0339 1.0000 Uani . . . . . .
C9 C -0.1186(9) 0.4146(6) 0.6749(5) 0.0378 1.0000 Uani . . . . . .
C10 C -0.0308(7) 0.4367(5) 0.7430(4) 0.0248 1.0000 Uani . . . . . .
C11 C 0.0684(7) 0.5133(6) 0.7403(5) 0.0276 1.0000 Uani . . . . . .
C12 C -0.1192(8) 0.2986(5) 0.8951(5) 0.0203 1.0000 Uani . . . . . .
C13 C 0.2699(8) 0.6132(5) 0.8798(4) 0.0323 1.0000 Uani . . . . . .
C14 C 0.4444(10) 0.7049(7) 0.9490(5) 0.0437 1.0000 Uani . . . . . .
N1 N 0.3526(8) 0.6858(5) 0.8861(5) 0.0442 1.0000 Uani . . . . . .
N2 N 0.2186(7) 0.6031(4) 0.8092(4) 0.0305 1.0000 Uani . . . . . .
N3 N 0.1290(7) 0.5314(5) 0.8043(4) 0.0278 1.0000 Uani . . . . . .
N4 N -0.0319(7) 0.3948(4) 0.8097(3) 0.0261 1.0000 Uani . . . . . .
N5 N -0.1211(6) 0.3231(4) 0.8209(4) 0.0259 1.0000 Uani . . . . . .
N6 N -0.1974(8) 0.2254(5) 0.9146(3) 0.0309 1.0000 Uani . . . . . .
N7 N 0.2399(7) 0.3304(4) 0.8591(4) 0.0303 1.0000 Uani . . . . . .
N8 N -0.6735(8) 0.3123(5) 0.6795(4) 0.0355 1.0000 Uani . . . . . .
N9 N -0.5395(7) 0.3979(4) 0.7578(4) 0.0297 1.0000 Uani . . . . . .
N10 N -0.4495(8) 0.4682(5) 0.7619(4) 0.0282 1.0000 Uani . . . . . .
N11 N -0.2907(7) 0.6056(4) 0.7587(3) 0.0240 1.0000 Uani . . . . . .
N12 N -0.2045(7) 0.6787(4) 0.7452(4) 0.0277 1.0000 Uani . . . . . .
N13 N -0.1246(7) 0.7735(5) 0.6479(3) 0.0258 1.0000 Uani . . . . . .
N14 N -0.5612(7) 0.6710(5) 0.7053(4) 0.0314 1.0000 Uani . . . . . .
S1 S 0.2418(2) 0.54662(13) 0.96252(11) 0.0312 1.0000 Uani . . . . . .
S2 S -0.0431(2) 0.35146(14) 0.97495(11) 0.0286 1.0000 Uani . . . . . .
S3 S -0.2682(2) 0.63562(12) 0.59263(11) 0.0267 1.0000 Uani . . . . . .
S4 S -0.5688(2) 0.45721(13) 0.60585(12) 0.0325 1.0000 Uani . . . . . .
Zn1 Zn 0.10901(8) 0.43612(6) 0.89785(7) 0.0242 1.0000 Uani . . . . . .
Zn2 Zn -0.43208(10) 0.56326(6) 0.67065(7) 0.0244 1.0000 Uani . . . . . .
H1 H -0.5202 0.7079 0.7406 0.0454 1.0000 Uiso . . . . . .
H2 H -0.6246 0.6515 0.7405 0.0452 1.0000 Uiso . . . . . .
H3 H -0.1073 0.7850 0.5987 0.0334 1.0000 Uiso . . . . . .
H4 H -0.6725 0.2748 0.7181 0.0414 1.0000 Uiso . . . . . .
H5 H 0.3625 0.7212 0.8450 0.0523 1.0000 Uiso . . . . . .
H6 H -0.2105 0.2120 0.9635 0.0374 1.0000 Uiso . . . . . .
H7 H 0.2035 0.2968 0.8193 0.0522 1.0000 Uiso . . . . . .
H8 H 0.3000 0.3501 0.8208 0.0521 1.0000 Uiso . . . . . .
H31 H -0.1407 0.6376 0.8795 0.0367 1.0000 Uiso . . . . . .
H32 H -0.2545 0.5976 0.9398 0.0367 1.0000 Uiso . . . . . .
H33 H -0.1397 0.5295 0.9033 0.0367 1.0000 Uiso . . . . . .
H41 H -0.4792 0.3845 0.8921 0.0396 1.0000 Uiso . . . . . .
H42 H -0.4438 0.4757 0.9432 0.0396 1.0000 Uiso . . . . . .
H43 H -0.3231 0.4049 0.9186 0.0396 1.0000 Uiso . . . . . .
H71 H -0.8033 0.2331 0.6191 0.0431 1.0000 Uiso . . . . . .
H72 H -0.8168 0.3420 0.5997 0.0431 1.0000 Uiso . . . . . .
H73 H -0.6894 0.2835 0.5649 0.0431 1.0000 Uiso . . . . . .
H81 H 0.1623 0.6155 0.6761 0.0408 1.0000 Uiso . . . . . .
H82 H 0.0059 0.5967 0.6492 0.0408 1.0000 Uiso . . . . . .
H83 H 0.1254 0.5252 0.6241 0.0408 1.0000 Uiso . . . . . .
H91 H -0.1778 0.3614 0.6881 0.0455 1.0000 Uiso . . . . . .
H92 H -0.1763 0.4687 0.6620 0.0455 1.0000 Uiso . . . . . .
H93 H -0.0605 0.3990 0.6289 0.0455 1.0000 Uiso . . . . . .
H141 H 0.4932 0.7635 0.9383 0.0525 1.0000 Uiso . . . . . .
H142 H 0.3923 0.7105 0.9989 0.0525 1.0000 Uiso . . . . . .
H143 H 0.5116 0.6540 0.9537 0.0525 1.0000 Uiso . . . . . .

loop_
_atom_site_aniso_label
_atom_site_aniso_U_11
_atom_site_aniso_U_22
_atom_site_aniso_U_33
_atom_site_aniso_U_23
_atom_site_aniso_U_13
_atom_site_aniso_U_12
C1 0.031(4) 0.020(3) 0.019(3) -0.005(3) 0.000(3) 0.003(4)
C2 0.032(5) 0.024(4) 0.023(4) 0.001(3) 0.002(3) 0.008(3)
C3 0.033(4) 0.030(4) 0.029(4) -0.001(3) -0.004(4) -0.007(3)
C4 0.036(4) 0.036(4) 0.026(4) 0.008(4) 0.001(4) 0.006(4)
C5 0.029(4) 0.024(4) 0.022(3) -0.003(4) 0.000(4) 0.008(3)
C6 0.036(5) 0.024(4) 0.014(4) -0.003(3) 0.000(3) -0.001(3)
C7 0.047(5) 0.034(4) 0.026(4) 0.006(3) -0.011(4) -0.015(4)
C8 0.033(4) 0.044(5) 0.024(4) 0.015(5) 0.004(4) -0.006(4)
C9 0.044(5) 0.040(5) 0.029(4) 0.000(4) -0.013(5) -0.003(4)
C10 0.026(4) 0.022(3) 0.026(4) -0.001(3) -0.010(3) -0.003(4)
C11 0.024(4) 0.032(5) 0.027(4) 0.014(4) 0.003(3) 0.005(3)
C12 0.029(4) 0.015(3) 0.016(3) -0.006(3) 0.006(4) -0.007(3)
C13 0.039(5) 0.027(4) 0.031(5) 0.006(3) 0.005(4) -0.006(4)
C14 0.039(5) 0.042(5) 0.050(6) 0.005(4) -0.003(4) -0.005(4)
N1 0.060(5) 0.040(4) 0.033(4) -0.002(4) -0.002(4) -0.018(4)
N2 0.040(5) 0.026(3) 0.025(4) 0.000(3) -0.005(3) -0.005(3)
N3 0.031(4) 0.026(3) 0.026(4) 0.002(3) 0.000(3) 0.000(3)
N4 0.032(4) 0.030(3) 0.017(3) -0.001(3) 0.002(3) -0.006(3)
N5 0.029(4) 0.023(3) 0.026(3) -0.004(3) -0.002(3) -0.006(3)
N6 0.048(4) 0.028(3) 0.017(3) 0.002(3) -0.003(3) -0.009(3)
N7 0.038(4) 0.030(4) 0.022(3) 0.007(3) 0.002(3) 0.008(3)
N8 0.055(5) 0.027(4) 0.024(4) 0.004(3) -0.005(3) -0.011(3)
N9 0.034(4) 0.027(3) 0.028(4) 0.006(3) 0.006(3) -0.008(3)
N10 0.038(4) 0.028(3) 0.019(3) 0.002(3) 0.008(3) -0.003(3)
N11 0.035(4) 0.014(3) 0.023(3) -0.001(2) 0.008(3) -0.001(3)
N12 0.032(4) 0.027(3) 0.024(3) 0.001(3) 0.004(3) 0.000(3)
N13 0.025(4) 0.031(4) 0.021(4) 0.002(3) 0.006(3) -0.007(3)
N14 0.032(4) 0.028(4) 0.034(4) 0.005(3) 0.002(3) 0.006(3)
S1 0.0432(12) 0.0297(10) 0.0206(8) 0.0030(7) -0.0014(9) -0.0065(9)
S2 0.0351(12) 0.0329(9) 0.0178(9) -0.0007(8) 0.0011(8) -0.0104(8)
S3 0.0330(11) 0.0278(9) 0.0192(8) 0.0011(7) 0.0007(8) -0.0049(8)
S4 0.0444(12) 0.0304(10) 0.0226(8) 0.0007(8) -0.0016(10) -0.0067(9)
Zn1 0.0290(4) 0.0225(4) 0.0211(4) 0.0021(5) 0.0007(4) -0.0005(4)
Zn2 0.0283(4) 0.0231(4) 0.0218(4) 0.0029(5) -0.0008(4) -0.0003(5)

loop_
_atom_type_symbol
_atom_type_scat_dispersion_real
_atom_type_scat_dispersion_imag
_atom_type_scat_Cromer_Mann_a1
_atom_type_scat_Cromer_Mann_b1
_atom_type_scat_Cromer_Mann_a2
_atom_type_scat_Cromer_Mann_b2
_atom_type_scat_Cromer_Mann_a3
_atom_type_scat_Cromer_Mann_b3
_atom_type_scat_Cromer_Mann_a4
_atom_type_scat_Cromer_Mann_b4
_atom_type_scat_Cromer_Mann_c
_atom_type_scat_source
C 0.0033 0.0016 2.3100 20.8439 1.0200 10.2075 1.5886 0.5687 0.8650 51.6512 0.2156 'International Tables Vol C 4.2.6.8 and 6.1.1.4'
H 0.0000 0.0000 0.4930 10.5109 0.3229 26.1257 0.1402 3.1424 0.0408 57.7998 0.0030 'International Tables Vol C 4.2.6.8 and 6.1.1.4'
N 0.0061 0.0033 12.2126 0.0057 3.1322 9.8933 2.0125 28.9975 1.1663 0.5826 -11.5290 'International Tables Vol C 4.2.6.8 and 6.1.1.4'
S 0.1246 0.1234 6.9053 1.4679 5.2034 22.2151 1.4379 0.2536 1.5863 56.1720 0.8669 'International Tables Vol C 4.2.6.8 and 6.1.1.4'
Zn 0.2839 1.4301 14.0743 3.2655 7.0318 0.2333 5.1652 10.3163 2.4100 58.7097 1.3041 'International Tables Vol C 4.2.6.8 and 6.1.1.4'

loop_
_geom_angle_atom_site_label_1
_geom_angle_site_symmetry_1
_geom_angle_atom_site_label_2
_geom_angle_site_symmetry_2
_geom_angle_atom_site_label_3
_geom_angle_site_symmetry_3
_geom_angle
_geom_angle_publ_flag
C2 . C1 . C3 . 120.6(6) yes
C2 . C1 . N11 . 114.2(7) yes
C3 . C1 . N11 . 125.1(7) yes
C1 . C2 . C4 . 121.8(7) yes
C1 . C2 . N10 . 114.0(7) yes
C4 . C2 . N10 . 124.2(8) yes
C1 . C3 . H31 . 109.4 no
C1 . C3 . H32 . 109.5 no
H31 . C3 . H32 . 109.5 no
C1 . C3 . H33 . 109.5 no
H31 . C3 . H33 . 109.4 no
H32 . C3 . H33 . 109.5 no
C2 . C4 . H41 . 109.6 no
C2 . C4 . H42 . 109.6 no
H41 . C4 . H42 . 109.4 no
C2 . C4 . H43 . 109.5 no
H41 . C4 . H43 . 109.4 no
H42 . C4 . H43 . 109.4 no
N12 . C5 . N13 . 117.4(7) yes
N12 . C5 . S3 . 127.3(6) yes
N13 . C5 . S3 . 115.2(6) yes
N8 . C6 . N9 . 113.3(6) yes
N8 . C6 . S4 . 117.6(5) yes
N9 . C6 . S4 . 129.1(6) yes
N8 . C7 . H71 . 109.4 no
N8 . C7 . H72 . 109.4 no
H71 . C7 . H72 . 109.5 no
N8 . C7 . H73 . 109.5 no
H71 . C7 . H73 . 109.6 no
H72 . C7 . H73 . 109.6 no
C11 . C8 . H81 . 109.4 no
C11 . C8 . H82 . 109.4 no
H81 . C8 . H82 . 109.6 no
C11 . C8 . H83 . 109.3 no
H81 . C8 . H83 . 109.5 no
H82 . C8 . H83 . 109.6 no
C10 . C9 . H91 . 109.4 no
C10 . C9 . H92 . 109.4 no
H91 . C9 . H92 . 109.5 no
C10 . C9 . H93 . 109.4 no
H91 . C9 . H93 . 109.5 no
H92 . C9 . H93 . 109.5 no
C9 . C10 . C11 . 121.5(7) yes
C9 . C10 . N4 . 125.6(7) yes
C11 . C10 . N4 . 112.9(6) yes
C8 . C11 . C10 . 121.4(7) yes
C8 . C11 . N3 . 122.6(8) yes
C10 . C11 . N3 . 116.0(7) yes
N5 . C12 . N6 . 116.2(7) yes
N5 . C12 . S2 . 129.8(5) yes
N6 . C12 . S2 . 113.7(6) yes
N1 . C13 . N2 . 113.2(7) yes
N1 . C13 . S1 . 118.3(6) yes
N2 . C13 . S1 . 128.4(6) yes
N1 . C14 . H141 . 109.5 no
N1 . C14 . H142 . 109.4 no
H141 . C14 . H142 . 109.5 no
N1 . C14 . H143 . 109.5 no
H141 . C14 . H143 . 109.5 no
H142 . C14 . H143 . 109.5 no
C14 . N1 . C13 . 126.7(7) yes
C14 . N1 . H5 . 114.6 no
C13 . N1 . H5 . 118.0 no
C13 . N2 . N3 . 112.9(6) yes
N2 . N3 . C11 . 120.8(7) yes
N2 . N3 . Zn1 . 120.8(5) yes
C11 . N3 . Zn1 . 117.8(6) yes
C10 . N4 . N5 . 119.1(6) yes
C10 . N4 . Zn1 . 118.8(5) yes
N5 . N4 . Zn1 . 122.0(5) yes
N4 . N5 . C12 . 109.3(6) yes
N7 3_455 N6 . C12 . 123.0(6) yes
N7 3_455 N6 . H6 . 117.2 no
C12 . N6 . H6 . 119.8 no
N6 3_555 N7 . Zn1 . 118.9(5) yes
N6 3_555 N7 . H7 . 111.6 no
Zn1 . N7 . H7 . 112.7 no
N6 3_555 N7 . H8 . 112.2 no
Zn1 . N7 . H8 . 112.4 no
H7 . N7 . H8 . 83.8 no
C7 . N8 . C6 . 124.3(6) yes
C7 . N8 . H4 . 119.9 no
C6 . N8 . H4 . 115.6 no
C6 . N9 . N10 . 112.1(6) yes
N9 . N10 . C2 . 119.5(7) yes
N9 . N10 . Zn2 . 121.0(5) yes
C2 . N10 . Zn2 . 118.6(6) yes
C1 . N11 . N12 . 121.4(6) yes
C1 . N11 . Zn2 . 118.2(5) yes
N12 . N11 . Zn2 . 120.3(4) yes
N11 . N12 . C5 . 110.9(6) yes
N14 3_565 N13 . C5 . 120.4(6) yes
N14 3_565 N13 . H3 . 118.0 no
C5 . N13 . H3 . 121.1 no
N13 3_465 N14 . Zn2 . 119.9(5) yes
N13 3_465 N14 . H1 . 108.5 no
Zn2 . N14 . H1 . 111.3 no
N13 3_465 N14 . H2 . 109.4 no
Zn2 . N14 . H2 . 111.5 no
H1 . N14 . H2 . 92.9 no
C13 . S1 . Zn1 . 95.2(3) yes
C12 . S2 . Zn1 . 93.9(3) yes
C5 . S3 . Zn2 . 94.7(3) yes
C6 . S4 . Zn2 . 94.3(3) yes
N4 . Zn1 . N3 . 73.4(3) yes
N4 . Zn1 . N7 . 88.2(2) yes
N3 . Zn1 . N7 . 100.7(3) yes
N4 . Zn1 . S1 . 152.45(18) yes
N3 . Zn1 . S1 . 81.57(19) yes
N7 . Zn1 . S1 . 107.98(19) yes
N4 . Zn1 . S2 . 80.35(17) yes
N3 . Zn1 . S2 . 145.6(2) yes
N7 . Zn1 . S2 . 100.38(19) yes
S1 . Zn1 . S2 . 116.90(7) yes
N11 . Zn2 . N14 . 88.8(3) yes
N11 . Zn2 . N10 . 73.8(2) yes
N14 . Zn2 . N10 . 103.7(3) yes
N11 . Zn2 . S3 . 79.73(17) yes
N14 . Zn2 . S3 . 103.8(2) yes
N10 . Zn2 . S3 . 141.1(2) yes
N11 . Zn2 . S4 . 154.30(16) yes
N14 . Zn2 . S4 . 106.3(2) yes
N10 . Zn2 . S4 . 82.3(2) yes
S3 . Zn2 . S4 . 115.26(8) yes

loop_
_geom_bond_atom_site_label_1
_geom_bond_site_symmetry_1
_geom_bond_atom_site_label_2
_geom_bond_site_symmetry_2
_geom_bond_distance
_geom_bond_publ_flag
C1 . C2 . 1.481(11) yes
C1 . C3 . 1.507(10) yes
C1 . N11 . 1.291(9) yes
C2 . C4 . 1.480(13) yes
C2 . N10 . 1.316(10) yes
C3 . H31 . 1.001 no
C3 . H32 . 0.999 no
C3 . H33 . 1.000 no
C4 . H41 . 1.000 no
C4 . H42 . 1.000 no
C4 . H43 . 1.001 no
C5 . N12 . 1.326(11) yes
C5 . N13 . 1.372(10) yes
C5 . S3 . 1.745(8) yes
C6 . N8 . 1.389(10) yes
C6 . N9 . 1.318(10) yes
C6 . S4 . 1.729(7) yes
C7 . N8 . 1.446(10) yes
C7 . H71 . 1.000 no
C7 . H72 . 1.000 no
C7 . H73 . 0.999 no
C8 . C11 . 1.515(12) yes
C8 . H81 . 1.000 no
C8 . H82 . 0.999 no
C8 . H83 . 1.000 no
C9 . C10 . 1.487(10) yes
C9 . H91 . 1.000 no
C9 . H92 . 1.000 no
C9 . H93 . 1.000 no
C10 . C11 . 1.488(11) yes
C10 . N4 . 1.297(9) yes
C11 . N3 . 1.275(10) yes
C12 . N5 . 1.320(11) yes
C12 . N6 . 1.360(9) yes
C12 . S2 . 1.740(8) yes
C13 . N1 . 1.343(10) yes
C13 . N2 . 1.319(10) yes
C13 . S1 . 1.740(8) yes
C14 . N1 . 1.434(12) yes
C14 . H141 . 0.999 no
C14 . H142 . 1.000 no
C14 . H143 . 1.000 no
N1 . H5 . 0.878 no
N2 . N3 . 1.374(9) yes
N3 . Zn1 . 2.132(7) yes
N4 . N5 . 1.382(9) yes
N4 . Zn1 . 2.139(6) yes
N6 . N7 3_455 1.396(9) yes
N6 . H6 . 0.871 no
N7 . Zn1 . 2.122(6) yes
N7 . H7 . 0.913 no
N7 . H8 . 0.930 no
N8 . H4 . 0.860 no
N9 . N10 . 1.359(9) yes
N10 . Zn2 . 2.098(6) yes
N11 . N12 . 1.385(8) yes
N11 . Zn2 . 2.144(7) yes
N13 . N14 3_565 1.420(9) yes
N13 . H3 . 0.875 no
N14 . Zn2 . 2.111(7) yes
N14 . H1 . 0.907 no
N14 . H2 . 0.914 no
S1 . Zn1 . 2.357(2) yes
S2 . Zn1 . 2.351(2) yes
S3 . Zn2 . 2.349(2) yes
S4 . Zn2 . 2.336(2) yes
